data_7204159
loop_
_publ_author_name
'Zhang, Chi'
'Song, Yinglin'
'K\"uhn, Fritz E.'
'Wang, Yuxiao'
'Fun, Hoongkun'
'Xin, Xinquan'

_publ_section_title
;
 Study on a series of pentanuclear planar 'open' clusters: synthesis,
 characterization, strong third-order optical nonlinearities and
 superior optical limiting properties
;
_journal_issue 2
_journal_name_full 'Journal of Materials Chemistry'
_journal_page_first 239
_journal_paper_doi 10.1039/b103839g
_journal_volume 12
_journal_year 2002
_chemical_formula_sum 'C30 H30 Cu4 I2 N6 S4 W'
_chemical_formula_weight 1294.65
_chemical_name_systematic
; 
? 
;
_space_group_IT_number 43
_symmetry_cell_setting orthorhombic
_symmetry_space_group_name_Hall 'F 2 -2d'
_symmetry_space_group_name_H-M 'F d d 2'
_atom_sites_solution_hydrogens geom
_atom_sites_solution_primary direct
_atom_sites_solution_secondary difmap
_audit_creation_method SHELXL-97
_cell_angle_alpha 90.00
_cell_angle_beta 90.00
_cell_angle_gamma 90.00
_cell_formula_units_Z 16
_cell_length_a 22.61310(10)
_cell_length_b 23.0681(3)
_cell_length_c 30.8375(4)
_cell_measurement_reflns_used 8192
_cell_measurement_temperature 293(2)
_cell_measurement_theta_max 28.42
_cell_measurement_theta_min 1.42
_cell_volume 16086.1(3)
_computing_cell_refinement 'SAINT (Siemens, 1996b)'
_computing_data_collection 'SMART (Siemens, 1996a)'
_computing_data_reduction SAINT
_computing_molecular_graphics SHELXTL
_computing_publication_material
;
SHELXTL, PARST (Nardelli, 1995) and PLATON (Spek, 1990)
;
_computing_structure_refinement SHELXTL
_computing_structure_solution 'SHELXTL (Sheldrick, 1997)'
_diffrn_ambient_temperature 293(2)
_diffrn_detector_area_resol_mean 8.33
_diffrn_measured_fraction_theta_full 0.997
_diffrn_measured_fraction_theta_max 0.997
_diffrn_measurement_device_type
;
Siemens SMART CCD area detector diffractometer
;
_diffrn_measurement_method '\w scans'
_diffrn_radiation_monochromator graphite
_diffrn_radiation_source 'fine-focus sealed tube'
_diffrn_radiation_type MoK\a
_diffrn_radiation_wavelength 0.71073
_diffrn_reflns_av_R_equivalents 0.0446
_diffrn_reflns_av_sigmaI/netI 0.0449
_diffrn_reflns_limit_h_max 30
_diffrn_reflns_limit_h_min -29
_diffrn_reflns_limit_k_max 30
_diffrn_reflns_limit_k_min -30
_diffrn_reflns_limit_l_max 25
_diffrn_reflns_limit_l_min -41
_diffrn_reflns_number 27527
_diffrn_reflns_theta_full 28.27
_diffrn_reflns_theta_max 28.27
_diffrn_reflns_theta_min 1.42
_exptl_absorpt_coefficient_mu 6.703
_exptl_absorpt_correction_T_max 0.1964
_exptl_absorpt_correction_T_min 0.1651
_exptl_absorpt_correction_type empirical
_exptl_absorpt_process_details 'SADABS (Sheldrick, 1996)'
_exptl_crystal_colour 'dark red'
_exptl_crystal_density_diffrn 2.138
_exptl_crystal_density_method 'not measured'
_exptl_crystal_description block
_exptl_crystal_F_000 9792
_exptl_crystal_size_max 0.42
_exptl_crystal_size_mid 0.40
_exptl_crystal_size_min 0.36
_refine_diff_density_max 0.632
_refine_diff_density_min -1.122
_refine_diff_density_rms 0.146
_refine_ls_abs_structure_details 'Flack H D (1983), Acta Cryst. A39, 876-881'
_refine_ls_abs_structure_Flack 0.015(8)
_refine_ls_extinction_method none
_refine_ls_goodness_of_fit_ref 1.097
_refine_ls_hydrogen_treatment constr
_refine_ls_matrix_type full
_refine_ls_number_parameters 425
_refine_ls_number_reflns 8372
_refine_ls_number_restraints 1
_refine_ls_restrained_S_all 1.097
_refine_ls_R_factor_all 0.0454
_refine_ls_R_factor_gt 0.0352
_refine_ls_shift/su_max 0.001
_refine_ls_shift/su_mean 0.000
_refine_ls_structure_factor_coef Fsqd
_refine_ls_weighting_details 'calc w==1/[\s^2^(Fo^2^)+(0.0314P)^2^+30.2790P] where P==(Fo^2^+2Fc^2^)/3'
_refine_ls_weighting_scheme calc
_refine_ls_wR_factor_gt 0.0761
_refine_ls_wR_factor_ref 0.0811
_reflns_number_gt 7125
_reflns_number_total 8372
_reflns_threshold_expression '> 2\s(I)'
_cod_data_source_file b103839g.txt
_cod_data_source_block cluster_1
_cod_depositor_comments
;
The following automatic conversions were performed:

'_symmetry_cell_setting' tag value 'Orthorhombhic' was replaced with
'orthorhombic' value as specified in the replacement file
'/home/robertas/cod-tools/perl-scripts/inputs/replacement_values.lst'.

Automatic conversion script
Id: cif_fix_values 3143 2015-03-26 13:38:13Z robertas 
;
_cod_database_code 7204159

loop_
_symmetry_equiv_pos_as_xyz
'x, y, z'
'-x, -y, z'
'x+1/4, -y+1/4, z+1/4'
'-x+1/4, y+1/4, z+1/4'
'x, y+1/2, z+1/2'
'-x, -y+1/2, z+1/2'
'x+1/4, -y+3/4, z+3/4'
'-x+1/4, y+3/4, z+3/4'
'x+1/2, y, z+1/2'
'-x+1/2, -y, z+1/2'
'x+3/4, -y+1/4, z+3/4'
'-x+3/4, y+1/4, z+3/4'
'x+1/2, y+1/2, z'
'-x+1/2, -y+1/2, z'
'x+3/4, -y+3/4, z+1/4'
'-x+3/4, y+3/4, z+1/4'

loop_
_atom_site_label
_atom_site_type_symbol
_atom_site_fract_x
_atom_site_fract_y
_atom_site_fract_z
_atom_site_U_iso_or_equiv
_atom_site_adp_type
_atom_site_occupancy
_atom_site_symmetry_multiplicity
_atom_site_calc_flag
_atom_site_refinement_flags
_atom_site_disorder_assembly
_atom_site_disorder_group
W1 W 0.0000 0.5000 0.344318(11) 0.03382(9) Uani 1 2 d S . .
W2 W 0.0000 1.0000 0.336342(12) 0.03848(10) Uani 1 2 d S . .
I1 I 0.17777(2) 0.42838(2) 0.41183(2) 0.05943(15) Uani 1 1 d . . .
I2 I 0.07358(2) 0.82655(2) 0.40044(2) 0.05719(14) Uani 1 1 d . . .
Cu1 Cu 0.07361(4) 0.59208(4) 0.34284(4) 0.0484(2) Uani 1 1 d . . .
Cu2 Cu 0.09764(4) 0.42976(4) 0.34936(3) 0.0495(2) Uani 1 1 d . . .
Cu3 Cu 0.07483(4) 0.90753(4) 0.34007(4) 0.0521(2) Uani 1 1 d . . .
Cu4 Cu 0.09232(4) 1.07290(4) 0.33357(4) 0.0541(3) Uani 1 1 d . . .
S1 S 0.08141(9) 0.50814(8) 0.30335(7) 0.0459(5) Uani 1 1 d . . .
S2 S -0.00809(8) 0.57958(9) 0.38528(7) 0.0464(5) Uani 1 1 d . . .
S3 S 0.08097(10) 0.99409(8) 0.37808(7) 0.0488(5) Uani 1 1 d . . .
S4 S -0.00650(8) 0.92033(10) 0.29497(8) 0.0522(5) Uani 1 1 d . . .
N1 N 0.0737(3) 0.6606(3) 0.2982(2) 0.0501(15) Uani 1 1 d . . .
N2 N 0.1445(3) 0.6184(3) 0.3794(2) 0.0527(16) Uani 1 1 d . . .
N3 N 0.1262(3) 0.3671(3) 0.3059(2) 0.0565(17) Uani 1 1 d . . .
N4 N 0.1419(3) 0.8825(3) 0.2987(3) 0.0555(17) Uani 1 1 d . . .
N5 N 0.1640(3) 1.0561(3) 0.2929(2) 0.0552(16) Uani 1 1 d . . .
N6 N 0.1199(3) 1.1471(3) 0.3617(3) 0.0587(18) Uani 1 1 d . . .
C1 C 0.1023(4) 0.6545(4) 0.2595(3) 0.061(2) Uani 1 1 d . . .
H1A H 0.1208 0.6195 0.2534 0.073 Uiso 1 1 calc R . .
C2 C 0.1046(5) 0.6975(4) 0.2296(3) 0.073(3) Uani 1 1 d . . .
H2A H 0.1238 0.6916 0.2033 0.088 Uiso 1 1 calc R . .
C3 C 0.0789(6) 0.7489(4) 0.2382(4) 0.089(3) Uani 1 1 d . . .
H3A H 0.0804 0.7785 0.2178 0.106 Uiso 1 1 calc R . .
C4 C 0.0513(7) 0.7573(4) 0.2760(4) 0.096(4) Uani 1 1 d . . .
H4A H 0.0337 0.7928 0.2822 0.116 Uiso 1 1 calc R . .
C5 C 0.0492(5) 0.7119(4) 0.3060(3) 0.080(3) Uani 1 1 d . . .
H5A H 0.0300 0.7178 0.3322 0.096 Uiso 1 1 calc R . .
C6 C 0.1942(4) 0.5876(4) 0.3824(3) 0.071(2) Uani 1 1 d . . .
H6A H 0.1958 0.5523 0.3679 0.085 Uiso 1 1 calc R . .
C7 C 0.2437(4) 0.6045(6) 0.4056(6) 0.112(5) Uani 1 1 d . . .
H7A H 0.2779 0.5822 0.4063 0.134 Uiso 1 1 calc R . .
C8 C 0.2395(5) 0.6552(6) 0.4271(6) 0.121(6) Uani 1 1 d . . .
H8A H 0.2721 0.6687 0.4424 0.145 Uiso 1 1 calc R . .
C9 C 0.1885(7) 0.6873(5) 0.4268(6) 0.137(7) Uani 1 1 d . . .
H9A H 0.1846 0.7205 0.4437 0.164 Uiso 1 1 calc R . .
C10 C 0.1429(4) 0.6683(4) 0.4004(4) 0.091(3) Uani 1 1 d . . .
H10A H 0.1097 0.6917 0.3973 0.109 Uiso 1 1 calc R . .
C11 C 0.0891(5) 0.3450(5) 0.2768(3) 0.084(3) Uani 1 1 d . . .
H11A H 0.0496 0.3563 0.2779 0.100 Uiso 1 1 calc R . .
C12 C 0.1058(7) 0.3067(5) 0.2455(4) 0.108(4) Uani 1 1 d . . .
H12A H 0.0781 0.2925 0.2259 0.130 Uiso 1 1 calc R . .
C13 C 0.1624(7) 0.2895(6) 0.2429(5) 0.116(5) Uani 1 1 d . . .
H13A H 0.1746 0.2621 0.2227 0.140 Uiso 1 1 calc R . .
C14 C 0.2028(7) 0.3147(6) 0.2723(6) 0.124(6) Uani 1 1 d . . .
H14A H 0.2430 0.3065 0.2702 0.149 Uiso 1 1 calc R . .
C15 C 0.1824(4) 0.3510(4) 0.3035(4) 0.084(3) Uani 1 1 d . . .
H15A H 0.2089 0.3650 0.3241 0.101 Uiso 1 1 calc R . .
C16 C 0.1849(4) 0.8472(4) 0.3114(4) 0.074(3) Uani 1 1 d . . .
H16A H 0.1854 0.8342 0.3399 0.088 Uiso 1 1 calc R . .
C17 C 0.2290(5) 0.8292(5) 0.2834(5) 0.095(4) Uani 1 1 d . . .
H17A H 0.2591 0.8051 0.2933 0.113 Uiso 1 1 calc R . .
C18 C 0.2277(6) 0.8471(6) 0.2409(4) 0.100(4) Uani 1 1 d . . .
H18A H 0.2558 0.8337 0.2213 0.120 Uiso 1 1 calc R . .
C19 C 0.1857(5) 0.8839(6) 0.2283(4) 0.089(3) Uani 1 1 d . . .
H19A H 0.1844 0.8974 0.1999 0.106 Uiso 1 1 calc R . .
C20 C 0.1446(4) 0.9012(5) 0.2583(3) 0.077(3) Uani 1 1 d . . .
H20A H 0.1164 0.9282 0.2495 0.093 Uiso 1 1 calc R . .
C21 C 0.2090(4) 1.0219(4) 0.3048(3) 0.065(2) Uani 1 1 d . . .
H21A H 0.2093 1.0062 0.3325 0.078 Uiso 1 1 calc R . .
C22 C 0.2550(5) 1.0096(7) 0.2768(6) 0.105(5) Uani 1 1 d . . .
H22A H 0.2846 0.9844 0.2859 0.126 Uiso 1 1 calc R . .
C23 C 0.2582(7) 1.0314(8) 0.2392(6) 0.126(6) Uani 1 1 d . . .
H23A H 0.2902 1.0228 0.2214 0.151 Uiso 1 1 calc R . .
C24 C 0.2159(10) 1.0665(7) 0.2252(5) 0.148(7) Uani 1 1 d . . .
H24A H 0.2184 1.0835 0.1979 0.177 Uiso 1 1 calc R . .
C25 C 0.1658(6) 1.0779(5) 0.2531(3) 0.088(3) Uani 1 1 d . . .
H25A H 0.1348 1.1006 0.2430 0.106 Uiso 1 1 calc R . .
C26 C 0.0892(4) 1.1968(4) 0.3585(4) 0.073(3) Uani 1 1 d . . .
H26A H 0.0545 1.1970 0.3424 0.088 Uiso 1 1 calc R . .
C27 C 0.1069(5) 1.2465(4) 0.3778(5) 0.099(4) Uani 1 1 d . . .
H27A H 0.0861 1.2808 0.3732 0.119 Uiso 1 1 calc R . .
C28 C 0.1548(6) 1.2460(5) 0.4037(7) 0.135(7) Uani 1 1 d . . .
H28A H 0.1660 1.2798 0.4180 0.162 Uiso 1 1 calc R . .
C29 C 0.1880(4) 1.1953(5) 0.4093(5) 0.106(5) Uani 1 1 d . . .
H29A H 0.2213 1.1939 0.4270 0.127 Uiso 1 1 calc R . .
C30 C 0.1678(4) 1.1481(4) 0.3870(4) 0.083(3) Uani 1 1 d . . .
H30A H 0.1892 1.1138 0.3896 0.100 Uiso 1 1 calc R . .

loop_
_atom_site_aniso_label
_atom_site_aniso_U_11
_atom_site_aniso_U_22
_atom_site_aniso_U_33
_atom_site_aniso_U_23
_atom_site_aniso_U_13
_atom_site_aniso_U_12
W1 0.03398(17) 0.03097(17) 0.0365(3) 0.000 0.000 0.00211(14)
W2 0.0420(2) 0.03554(19) 0.0379(3) 0.000 0.000 0.00508(15)
I1 0.0526(3) 0.0567(3) 0.0690(4) -0.0078(3) -0.0100(3) 0.0077(2)
I2 0.0695(3) 0.0434(3) 0.0587(3) 0.0051(2) 0.0120(3) 0.0030(2)
Cu1 0.0487(5) 0.0389(4) 0.0576(6) -0.0036(4) 0.0039(5) -0.0053(4)
Cu2 0.0452(5) 0.0409(5) 0.0625(7) 0.0003(4) 0.0032(4) 0.0094(4)
Cu3 0.0520(5) 0.0463(5) 0.0581(6) -0.0007(5) 0.0029(6) 0.0112(4)
Cu4 0.0495(5) 0.0477(5) 0.0649(7) 0.0093(5) -0.0033(5) 0.0027(4)
S1 0.0487(11) 0.0359(9) 0.0532(13) 0.0005(8) 0.0126(9) 0.0035(7)
S2 0.0402(9) 0.0501(12) 0.0487(12) -0.0138(9) 0.0006(8) 0.0017(8)
S3 0.0565(12) 0.0405(10) 0.0495(12) 0.0059(8) -0.0127(10) 0.0028(8)
S4 0.0467(11) 0.0529(13) 0.0571(14) -0.0168(10) 0.0022(9) 0.0067(9)
N1 0.064(4) 0.040(3) 0.046(4) -0.002(3) -0.006(3) -0.003(3)
N2 0.047(3) 0.045(4) 0.066(5) 0.000(3) -0.003(3) -0.009(3)
N3 0.072(5) 0.037(3) 0.061(4) -0.008(3) 0.003(3) 0.012(3)
N4 0.047(4) 0.053(4) 0.067(5) 0.003(3) 0.014(3) 0.001(3)
N5 0.056(4) 0.062(4) 0.048(4) 0.011(3) 0.006(3) 0.001(3)
N6 0.050(4) 0.044(4) 0.082(5) 0.011(3) 0.005(3) -0.004(3)
C1 0.071(5) 0.054(5) 0.057(5) 0.004(4) 0.017(4) 0.005(4)
C2 0.098(7) 0.072(6) 0.051(5) 0.012(4) 0.008(5) -0.002(5)
C3 0.128(10) 0.068(6) 0.069(7) 0.019(5) 0.010(7) -0.018(6)
C4 0.142(12) 0.042(5) 0.105(10) -0.005(5) 0.021(8) 0.016(6)
C5 0.123(8) 0.052(5) 0.065(6) 0.001(4) 0.027(6) 0.020(5)
C6 0.058(5) 0.061(5) 0.094(7) 0.007(5) -0.011(5) 0.000(4)
C7 0.054(6) 0.097(10) 0.184(16) 0.012(9) -0.028(7) -0.003(5)
C8 0.088(8) 0.092(10) 0.182(17) 0.009(10) -0.075(9) -0.033(7)
C9 0.141(11) 0.050(6) 0.218(18) -0.021(8) -0.100(12) -0.013(7)
C10 0.076(6) 0.056(5) 0.141(10) -0.023(6) -0.039(7) -0.006(5)
C11 0.093(7) 0.091(8) 0.067(7) -0.021(5) -0.019(5) 0.028(6)
C12 0.138(12) 0.095(8) 0.091(9) -0.049(7) -0.037(8) 0.026(8)
C13 0.139(12) 0.089(9) 0.121(12) -0.045(8) 0.025(9) 0.014(8)
C14 0.108(10) 0.088(9) 0.177(16) -0.024(9) 0.053(11) 0.031(8)
C15 0.062(6) 0.066(6) 0.125(10) -0.036(6) 0.010(6) 0.010(5)
C16 0.059(5) 0.079(6) 0.082(7) 0.007(5) 0.021(5) 0.018(5)
C17 0.068(6) 0.091(8) 0.125(11) 0.009(7) 0.030(7) 0.027(6)
C18 0.100(9) 0.110(10) 0.091(10) -0.018(7) 0.054(7) -0.001(8)
C19 0.079(7) 0.125(10) 0.062(6) 0.003(6) 0.033(5) -0.004(7)
C20 0.067(6) 0.097(7) 0.068(6) 0.020(5) 0.008(5) -0.004(5)
C21 0.049(4) 0.086(6) 0.061(5) -0.001(5) 0.000(4) 0.011(4)
C22 0.064(7) 0.123(12) 0.127(14) -0.018(9) 0.028(8) 0.012(7)
C23 0.133(13) 0.112(13) 0.132(16) -0.017(10) 0.068(11) -0.018(10)
C24 0.26(2) 0.118(13) 0.067(9) 0.005(8) 0.074(12) -0.037(13)
C25 0.126(9) 0.087(7) 0.051(6) 0.013(5) 0.008(6) 0.001(6)
C26 0.067(5) 0.052(5) 0.101(8) 0.015(5) -0.010(5) 0.013(4)
C27 0.071(7) 0.052(6) 0.174(14) 0.006(6) -0.002(8) 0.002(5)
C28 0.086(9) 0.067(8) 0.25(2) -0.044(10) 0.008(11) -0.007(6)
C29 0.046(5) 0.082(7) 0.190(14) -0.030(8) -0.016(7) -0.011(5)
C30 0.040(4) 0.066(6) 0.144(11) -0.021(6) 0.000(5) -0.009(4)

loop_
_atom_type_symbol
_atom_type_description
_atom_type_scat_dispersion_real
_atom_type_scat_dispersion_imag
_atom_type_scat_source
C C 0.0033 0.0016 'International Tables Vol C Tables 4.2.6.8 and 6.1.1.4'
H H 0.0000 0.0000 'International Tables Vol C Tables 4.2.6.8 and 6.1.1.4'
N N 0.0061 0.0033 'International Tables Vol C Tables 4.2.6.8 and 6.1.1.4'
S S 0.1246 0.1234 'International Tables Vol C Tables 4.2.6.8 and 6.1.1.4'
Cu Cu 0.3201 1.2651 'International Tables Vol C Tables 4.2.6.8 and 6.1.1.4'
I I -0.4742 1.8119 'International Tables Vol C Tables 4.2.6.8 and 6.1.1.4'
W W -0.8490 6.8722 'International Tables Vol C Tables 4.2.6.8 and 6.1.1.4'

loop_
_geom_angle_atom_site_label_1
_geom_angle_atom_site_label_2
_geom_angle_atom_site_label_3
_geom_angle
_geom_angle_site_symmetry_1
_geom_angle_site_symmetry_3
_geom_angle_publ_flag
S2 W1 S2 111.21(12) . 2_565 ?
S2 W1 S1 108.67(7) . 2_565 ?
S2 W1 S1 108.47(7) 2_565 2_565 ?
S2 W1 S1 108.47(7) . . ?
S2 W1 S1 108.67(7) 2_565 . ?
S1 W1 S1 111.36(12) 2_565 . ?
S2 W1 Cu1 127.25(5) . 2_565 ?
S2 W1 Cu1 54.12(6) 2_565 2_565 ?
S1 W1 Cu1 54.39(5) 2_565 2_565 ?
S1 W1 Cu1 124.28(5) . 2_565 ?
S2 W1 Cu1 54.12(5) . . ?
S2 W1 Cu1 127.25(5) 2_565 . ?
S1 W1 Cu1 124.28(5) 2_565 . ?
S1 W1 Cu1 54.39(5) . . ?
Cu1 W1 Cu1 178.06(5) 2_565 . ?
S2 W1 Cu2 121.25(5) . . ?
S2 W1 Cu2 54.35(5) 2_565 . ?
S1 W1 Cu2 130.07(5) 2_565 . ?
S1 W1 Cu2 54.56(5) . . ?
Cu1 W1 Cu2 91.86(3) 2_565 . ?
Cu1 W1 Cu2 88.25(3) . . ?
S2 W1 Cu2 54.35(5) . 2_565 ?
S2 W1 Cu2 121.25(5) 2_565 2_565 ?
S1 W1 Cu2 54.56(5) 2_565 2_565 ?
S1 W1 Cu2 130.07(5) . 2_565 ?
Cu1 W1 Cu2 88.25(3) 2_565 2_565 ?
Cu1 W1 Cu2 91.86(3) . 2_565 ?
Cu2 W1 Cu2 173.50(5) . 2_565 ?
S4 W2 S4 110.63(13) . 2_575 ?
S4 W2 S3 109.29(7) . . ?
S4 W2 S3 108.84(7) 2_575 . ?
S4 W2 S3 108.84(7) . 2_575 ?
S4 W2 S3 109.29(7) 2_575 2_575 ?
S3 W2 S3 109.94(12) . 2_575 ?
S4 W2 Cu4 54.33(5) . 2_575 ?
S4 W2 Cu4 123.15(6) 2_575 2_575 ?
S3 W2 Cu4 128.01(6) . 2_575 ?
S3 W2 Cu4 54.61(6) 2_575 2_575 ?
S4 W2 Cu4 123.15(6) . . ?
S4 W2 Cu4 54.33(5) 2_575 . ?
S3 W2 Cu4 54.61(6) . . ?
S3 W2 Cu4 128.01(6) 2_575 . ?
Cu4 W2 Cu4 176.35(5) 2_575 . ?
S4 W2 Cu3 54.77(6) . . ?
S4 W2 Cu3 128.68(6) 2_575 . ?
S3 W2 Cu3 54.63(5) . . ?
S3 W2 Cu3 122.03(6) 2_575 . ?
Cu4 W2 Cu3 89.65(3) 2_575 . ?
Cu4 W2 Cu3 90.51(3) . . ?
S4 W2 Cu3 128.68(6) . 2_575 ?
S4 W2 Cu3 54.77(6) 2_575 2_575 ?
S3 W2 Cu3 122.03(6) . 2_575 ?
S3 W2 Cu3 54.63(5) 2_575 2_575 ?
Cu4 W2 Cu3 90.51(3) 2_575 2_575 ?
Cu4 W2 Cu3 89.65(3) . 2_575 ?
Cu3 W2 Cu3 175.16(5) . 2_575 ?
N2 Cu1 N1 97.9(2) . . ?
N2 Cu1 S2 110.7(2) . . ?
N1 Cu1 S2 118.2(2) . . ?
N2 Cu1 S1 118.8(2) . . ?
N1 Cu1 S1 106.72(19) . . ?
S2 Cu1 S1 105.06(7) . . ?
N2 Cu1 W1 134.83(19) . . ?
N1 Cu1 W1 127.25(18) . . ?
S2 Cu1 W1 52.53(5) . . ?
S1 Cu1 W1 52.56(5) . . ?
N3 Cu2 S2 121.1(2) . 2_565 ?
N3 Cu2 S1 101.3(2) . . ?
S2 Cu2 S1 103.04(7) 2_565 . ?
N3 Cu2 I1 104.4(2) . . ?
S2 Cu2 I1 104.44(6) 2_565 . ?
S1 Cu2 I1 124.15(6) . . ?
N3 Cu2 W1 128.7(2) . . ?
S2 Cu2 W1 51.60(5) 2_565 . ?
S1 Cu2 W1 51.65(5) . . ?
I1 Cu2 W1 126.86(4) . . ?
N4 Cu3 S3 120.6(2) . . ?
N4 Cu3 S4 104.3(2) . . ?
S3 Cu3 S4 103.90(8) . . ?
N4 Cu3 I2 104.23(19) . . ?
S3 Cu3 I2 104.70(7) . . ?
S4 Cu3 I2 120.26(7) . . ?
N4 Cu3 W2 130.5(2) . . ?
S3 Cu3 W2 52.02(5) . . ?
S4 Cu3 W2 51.98(5) . . ?
I2 Cu3 W2 125.28(4) . . ?
N6 Cu4 N5 100.2(3) . . ?
N6 Cu4 S4 115.4(2) . 2_575 ?
N5 Cu4 S4 111.1(2) . 2_575 ?
N6 Cu4 S3 116.7(2) . . ?
N5 Cu4 S3 107.43(19) . . ?
S4 Cu4 S3 105.75(8) 2_575 . ?
N6 Cu4 W2 139.3(2) . . ?
N5 Cu4 W2 120.5(2) . . ?
S4 Cu4 W2 52.96(6) 2_575 . ?
S3 Cu4 W2 52.88(6) . . ?
W1 S1 Cu1 73.05(6) . . ?
W1 S1 Cu2 73.78(6) . . ?
Cu1 S1 Cu2 110.14(10) . . ?
W1 S2 Cu1 73.35(6) . . ?
W1 S2 Cu2 74.05(6) . 2_565 ?
Cu1 S2 Cu2 116.42(10) . 2_565 ?
W2 S3 Cu4 72.51(6) . . ?
W2 S3 Cu3 73.35(7) . . ?
Cu4 S3 Cu3 112.76(10) . . ?
W2 S4 Cu4 72.71(6) . 2_575 ?
W2 S4 Cu3 73.25(7) . . ?
Cu4 S4 Cu3 111.67(11) 2_575 . ?
C5 N1 C1 116.5(7) . . ?
C5 N1 Cu1 123.5(6) . . ?
C1 N1 Cu1 119.8(5) . . ?
C10 N2 C6 116.9(8) . . ?
C10 N2 Cu1 120.4(6) . . ?
C6 N2 Cu1 122.7(6) . . ?
C15 N3 C11 117.3(8) . . ?
C15 N3 Cu2 122.0(6) . . ?
C11 N3 Cu2 120.4(6) . . ?
C20 N4 C16 116.5(8) . . ?
C20 N4 Cu3 121.7(6) . . ?
C16 N4 Cu3 121.9(6) . . ?
C25 N5 C21 117.0(9) . . ?
C25 N5 Cu4 120.6(7) . . ?
C21 N5 Cu4 122.4(6) . . ?
C30 N6 C26 116.6(8) . . ?
C30 N6 Cu4 121.0(6) . . ?
C26 N6 Cu4 122.2(6) . . ?
C2 C1 N1 122.6(8) . . ?
C3 C2 C1 119.6(10) . . ?
C4 C3 C2 120.1(9) . . ?
C3 C4 C5 118.9(9) . . ?
N1 C5 C4 122.3(9) . . ?
N2 C6 C7 124.7(10) . . ?
C8 C7 C6 116.2(10) . . ?
C7 C8 C9 121.7(10) . . ?
C8 C9 C10 117.2(12) . . ?
N2 C10 C9 123.0(10) . . ?
N3 C11 C12 123.5(11) . . ?
C13 C12 C11 119.9(12) . . ?
C12 C13 C14 117.2(11) . . ?
C15 C14 C13 119.3(12) . . ?
N3 C15 C14 122.5(12) . . ?
N4 C16 C17 122.0(10) . . ?
C18 C17 C16 119.3(11) . . ?
C19 C18 C17 119.0(10) . . ?
C18 C19 C20 118.2(11) . . ?
N4 C20 C19 124.9(10) . . ?
N5 C21 C22 121.5(11) . . ?
C23 C22 C21 122.2(14) . . ?
C22 C23 C24 119.9(14) . . ?
C23 C24 C25 119.0(13) . . ?
N5 C25 C24 120.3(12) . . ?
N6 C26 C27 122.6(9) . . ?
C28 C27 C26 119.4(10) . . ?
C27 C28 C29 120.8(12) . . ?
C30 C29 C28 115.1(12) . . ?
N6 C30 C29 125.3(9) . . ?

loop_
_geom_bond_atom_site_label_1
_geom_bond_atom_site_label_2
_geom_bond_distance
_geom_bond_site_symmetry_2
_geom_bond_publ_flag
W1 S2 2.236(2) . ?
W1 S2 2.236(2) 2_565 ?
W1 S1 2.2405(19) 2_565 ?
W1 S1 2.240(2) . ?
W1 Cu1 2.6990(8) 2_565 ?
W1 Cu1 2.6990(8) . ?
W1 Cu2 2.7431(9) . ?
W1 Cu2 2.7431(8) 2_565 ?
W2 S4 2.242(2) . ?
W2 S4 2.242(2) 2_575 ?
W2 S3 2.242(2) . ?
W2 S3 2.242(2) 2_575 ?
W2 Cu4 2.6820(9) 2_575 ?
W2 Cu4 2.6820(9) . ?
W2 Cu3 2.7252(9) . ?
W2 Cu3 2.7252(9) 2_575 ?
I1 Cu2 2.6448(11) . ?
I2 Cu3 2.6373(12) . ?
Cu1 N2 2.051(7) . ?
Cu1 N1 2.096(6) . ?
Cu1 S2 2.282(2) . ?
Cu1 S1 2.294(2) . ?
Cu2 N3 2.073(6) . ?
Cu2 S2 2.318(2) 2_565 ?
Cu2 S1 2.327(2) . ?
Cu3 N4 2.064(7) . ?
Cu3 S3 2.320(2) . ?
Cu3 S4 2.325(2) . ?
Cu4 N6 2.018(7) . ?
Cu4 N5 2.087(7) . ?
Cu4 S4 2.282(2) 2_575 ?
Cu4 S3 2.292(2) . ?
S2 Cu2 2.318(2) 2_565 ?
S4 Cu4 2.282(2) 2_575 ?
N1 C5 1.329(10) . ?
N1 C1 1.364(10) . ?
N2 C10 1.321(11) . ?
N2 C6 1.333(10) . ?
N3 C15 1.328(11) . ?
N3 C11 1.330(12) . ?
N4 C20 1.319(12) . ?
N4 C16 1.327(11) . ?
N5 C25 1.328(12) . ?
N5 C21 1.337(10) . ?
N6 C30 1.337(12) . ?
N6 C26 1.342(10) . ?
C1 C2 1.355(12) . ?
C2 C3 1.346(14) . ?
C3 C4 1.337(16) . ?
C4 C5 1.398(14) . ?
C6 C7 1.384(14) . ?
C7 C8 1.35(2) . ?
C8 C9 1.373(18) . ?
C9 C10 1.385(15) . ?
C11 C12 1.364(14) . ?
C12 C13 1.342(18) . ?
C13 C14 1.41(2) . ?
C14 C15 1.357(16) . ?
C16 C17 1.381(14) . ?
C17 C18 1.375(17) . ?
C18 C19 1.331(17) . ?
C19 C20 1.373(13) . ?
C21 C22 1.381(15) . ?
C22 C23 1.27(2) . ?
C23 C24 1.32(2) . ?
C24 C25 1.45(2) . ?
C26 C27 1.353(14) . ?
C27 C28 1.35(2) . ?
C28 C29 1.401(16) . ?
C29 C30 1.367(14) . ?
